data_7153708
loop_
_publ_author_name
'Brugnara, Andrea'
'Fusaro, Luca'
'Luhmer, Michel'
'Prang\'e, Thierry'
'Colasson, Benoit'
'Reinaud, Olivia'

_publ_section_title
;
 An induced-fit process through mechanical pivoting of aromatic walls in
 host-guest chemistry of calix[6]arene aza-cryptands.
;
_journal_issue 17
_journal_name_full 'Organic &amp; biomolecular chemistry'
_journal_page_first 2754
_journal_page_last 2760
_journal_paper_doi 10.1039/c4ob00304g
_journal_volume 12
_journal_year 2014
_chemical_formula_sum 'C74.05 H69.11 N11 O25.68'
_chemical_formula_weight 1524.08
_chemical_name_common
;
para hexa nitro calix[6]arene TMPA, acetone solvate
;
_chemical_name_systematic
; 
 ? 
;
_space_group_IT_number 14
_symmetry_cell_setting monoclinic
_symmetry_space_group_name_Hall '-P 2ybc'
_symmetry_space_group_name_H-M 'P 1 21/c 1'
_atom_sites_solution_hydrogens geom
_atom_sites_solution_primary direct
_atom_sites_solution_secondary difmap
_audit_creation_method SHELXL-97
_cell_angle_alpha 90.00
_cell_angle_beta 96.52(5)
_cell_angle_gamma 90.00
_cell_formula_units_Z 4
_cell_length_a 15.502(1)
_cell_length_b 13.181(1)
_cell_length_c 40.203(1)
_cell_measurement_reflns_used 8000
_cell_measurement_temperature 100(2)
_cell_volume 8161.6(12)
_computing_data_reduction XDS
_computing_structure_refinement 'SHELXL-97 (Sheldrick, 1997)'
_computing_structure_solution 'SHELXS-97 (Sheldrick, 1990)'
_diffrn_ambient_temperature 100(2)
_diffrn_measured_fraction_theta_full 0.718
_diffrn_measured_fraction_theta_max 0.718
_diffrn_measurement_device_type 'Quantum CCD Detector'
_diffrn_measurement_method rotation
_diffrn_radiation_monochromator 'Si 111'
_diffrn_radiation_source 'Beam line BM30A'
_diffrn_radiation_type synchrotron
_diffrn_radiation_wavelength 0.98200
_diffrn_reflns_av_R_equivalents 0.0000
_diffrn_reflns_av_sigmaI/netI 0.0038
_diffrn_reflns_limit_h_max 16
_diffrn_reflns_limit_h_min -16
_diffrn_reflns_limit_k_max 13
_diffrn_reflns_limit_k_min 0
_diffrn_reflns_limit_l_max 36
_diffrn_reflns_limit_l_min 0
_diffrn_reflns_number 8227
_diffrn_reflns_theta_full 32.17
_diffrn_reflns_theta_max 32.17
_diffrn_reflns_theta_min 1.41
_diffrn_standards_decay_% 0
_exptl_absorpt_coefficient_mu 0.211
_exptl_absorpt_correction_type none
_exptl_crystal_colour yellow
_exptl_crystal_density_diffrn 1.24
_exptl_crystal_density_method 'not measured'
_exptl_crystal_description prism
_exptl_crystal_F_000 3183.6
_exptl_crystal_size_max 0.05
_exptl_crystal_size_mid 0.02
_exptl_crystal_size_min 0.02
_refine_diff_density_max 0.514
_refine_diff_density_min -0.297
_refine_diff_density_rms 0.107
_refine_ls_extinction_method none
_refine_ls_goodness_of_fit_ref 1.156
_refine_ls_hydrogen_treatment mixed
_refine_ls_matrix_type full
_refine_ls_number_parameters 1018
_refine_ls_number_reflns 8227
_refine_ls_number_restraints 102
_refine_ls_restrained_S_all 1.193
_refine_ls_R_factor_all 0.0824
_refine_ls_R_factor_gt 0.0821
_refine_ls_shift/su_max 0.188
_refine_ls_shift/su_mean 0.019
_refine_ls_structure_factor_coef Fsqd
_refine_ls_weighting_details 'w=1/[\s^2^(Fo^2^)+(0.0982P)^2^+26.4280P] where P=(Fo^2^+2Fc^2^)/3'
_refine_ls_weighting_scheme calc
_refine_ls_wR_factor_gt 0.2222
_refine_ls_wR_factor_ref 0.2222
_reflns_number_gt 8179
_reflns_number_total 8227
_reflns_threshold_expression >2sigma(I)
_cod_data_source_file c4ob00304g2.cif
_cod_data_source_block nitrocalix
_cod_depositor_comments
;
The following automatic conversions were performed:

'_refine_ls_weighting_scheme' value 'calc
w=1/[\s^2^(Fo^2^)+(0.0982P)^2^+26.4280P] where P=(Fo^2^+2Fc^2^)/3'
was changed to 'calc'. New tag '_refine_ls_weighting_details' was
created. The value of the new tag was set to
'w=1/[\s^2^(Fo^2^)+(0.0982P)^2^+26.4280P] where P=(Fo^2^+2Fc^2^)/3'.

Automatic conversion script
Id: cif_fix_values 3143 2015-03-26 13:38:13Z robertas 
;
_cod_original_cell_volume 8161.7(8)
_cod_original_sg_symbol_H-M P21/c
_cod_database_code 7153708

loop_
_symmetry_equiv_pos_as_xyz
'x, y, z'
'-x, y+1/2, -z+1/2'
'-x, -y, -z'
'x, -y-1/2, z-1/2'

loop_
_atom_site_label
_atom_site_type_symbol
_atom_site_fract_x
_atom_site_fract_y
_atom_site_fract_z
_atom_site_U_iso_or_equiv
_atom_site_adp_type
_atom_site_occupancy
_atom_site_calc_flag
_atom_site_refinement_flags
O1 O 0.1239(2) 0.5252(3) 0.20349(9) 0.0340(9) Uani 1 d D
O2 O 0.1418(2) 0.8809(3) 0.24738(9) 0.0376(10) Uani 1 d D
O3 O 0.3938(2) 0.9634(3) 0.19641(8) 0.0322(9) Uani 1 d D
O4 O 0.3227(2) 0.9127(3) 0.09574(9) 0.0323(9) Uani 1 d D
O5 O 0.2029(2) 0.7077(3) 0.03176(8) 0.0309(9) Uani 1 d D
O6 O 0.0965(2) 0.5580(3) 0.10089(9) 0.0326(9) Uani 1 d D
N1 N -0.1443(3) 0.8094(4) 0.18971(15) 0.0478(14) Uani 1 d D
O7 O -0.1943(3) 0.8108(4) 0.16451(11) 0.0618(13) Uani 1 d D
O8 O -0.1485(3) 0.8714(4) 0.21278(14) 0.0724(15) Uani 1 d D
N2 N 0.4394(3) 0.6388(4) 0.25468(10) 0.0321(11) Uani 1 d D
O9 O 0.4275(2) 0.5481(3) 0.24962(10) 0.0463(10) Uani 1 d D
O10 O 0.5107(2) 0.6798(3) 0.25792(9) 0.0399(10) Uani 1 d D
N3 N 0.1096(3) 1.2220(4) 0.18448(13) 0.0434(13) Uani 1 d D
O11 O 0.1022(3) 1.2839(3) 0.16173(11) 0.0546(12) Uani 1 d D
O12 O 0.0564(3) 1.2145(4) 0.20470(12) 0.0685(14) Uani 1 d D
N4 N 0.2456(3) 1.2964(4) 0.04143(14) 0.0476(13) Uani 1 d D
O13 O 0.2844(3) 1.3701(4) 0.05517(12) 0.0625(13) Uani 1 d D
O14 O 0.1934(3) 1.3034(4) 0.01700(13) 0.0757(15) Uani 1 d D
N5 N -0.0803(3) 0.9608(4) 0.04380(11) 0.0416(12) Uani 1 d D
O15 O -0.1530(3) 0.9210(4) 0.04292(11) 0.0536(12) Uani 1 d D
O16 O -0.0681(3) 1.0499(4) 0.04647(13) 0.0678(14) Uani 1 d D
N6 N -0.2565(3) 0.5075(5) 0.05865(15) 0.0583(15) Uani 1 d D
O17 O -0.3018(3) 0.4634(4) 0.07722(13) 0.0723(15) Uani 1 d D
O18 O -0.2852(3) 0.5339(5) 0.03012(14) 0.0875(19) Uani 1 d D
C1 C 0.0561(3) 0.5938(4) 0.19965(13) 0.0311(14) Uani 1 d D
C2 C -0.0094(3) 0.5868(4) 0.17261(13) 0.0332(14) Uani 1 d D
C3 C -0.0744(3) 0.6578(4) 0.16961(14) 0.0329(14) Uani 1 d D
H3 H -0.1177 0.6553 0.1516 0.039 Uiso 1 calc R
C4 C -0.0752(3) 0.7332(5) 0.19342(15) 0.0398(15) Uani 1 d D
C5 C -0.0122(3) 0.7393(5) 0.22130(14) 0.0398(15) Uani 1 d D
H5 H -0.0149 0.7902 0.2372 0.048 Uiso 1 calc R
C6 C 0.0538(3) 0.6689(4) 0.22482(14) 0.0320(14) Uani 1 d D
C7 C 0.1194(3) 0.6656(5) 0.25470(13) 0.0381(14) Uani 1 d D
H7A H 0.1309 0.5948 0.2600 0.046 Uiso 1 calc R
H7B H 0.0928 0.6945 0.2732 0.046 Uiso 1 calc R
C8 C 0.2053(3) 0.7169(4) 0.25378(9) 0.0299(13) Uani 1 d D
C9 C 0.2816(3) 0.6562(4) 0.25516(12) 0.0303(13) Uani 1 d D
H9 H 0.2779 0.5858 0.2561 0.036 Uiso 1 calc R
C10 C 0.3608(3) 0.7031(4) 0.25504(12) 0.0298(13) Uani 1 d D
C11 C 0.3711(3) 0.8073(4) 0.25534(12) 0.0272(13) Uani 1 d D
H11 H 0.4261 0.8363 0.2569 0.033 Uiso 1 calc R
C12 C 0.2966(3) 0.8678(4) 0.25324(12) 0.0270(13) Uani 1 d D
C13 C 0.2160(3) 0.8211(4) 0.25191(12) 0.0291(13) Uani 1 d D
C14 C 0.3034(3) 0.9804(4) 0.25185(13) 0.0333(13) Uani 1 d D
H14A H 0.3637 0.9976 0.2586 0.040 Uiso 1 calc R
H14B H 0.2703 1.0073 0.2689 0.040 Uiso 1 calc R
C15 C 0.2759(3) 1.0379(4) 0.22035(13) 0.0321(14) Uani 1 d D
C16 C 0.2031(3) 1.0998(4) 0.21684(14) 0.0327(14) Uani 1 d D
H16 H 0.1681 1.1055 0.2340 0.039 Uiso 1 calc R
C17 C 0.1836(3) 1.1530(4) 0.18717(13) 0.0332(14) Uani 1 d D
C18 C 0.2318(3) 1.1456(4) 0.16088(13) 0.0321(14) Uani 1 d D
H18 H 0.2166 1.1832 0.1415 0.039 Uiso 1 calc R
C19 C 0.3039(3) 1.0818(4) 0.16316(13) 0.0310(13) Uani 1 d D
C20 C 0.3226(3) 1.0253(4) 0.19244(13) 0.0297(13) Uani 1 d D
C21 C 0.3689(3) 1.0832(4) 0.13700(13) 0.0358(14) Uani 1 d D
H21A H 0.4088 1.1394 0.1417 0.043 Uiso 1 calc R
H21B H 0.4026 1.0210 0.1388 0.043 Uiso 1 calc R
C22 C 0.3252(2) 1.0932(4) 0.10177(13) 0.0323(13) Uani 1 d D
C23 C 0.3069(3) 1.1878(5) 0.08748(14) 0.0398(15) Uani 1 d D
H23 H 0.3231 1.2462 0.0996 0.048 Uiso 1 calc R
C24 C 0.2648(3) 1.1958(4) 0.05535(14) 0.0335(13) Uani 1 d D
C25 C 0.2407(3) 1.1105(4) 0.03708(14) 0.0371(14) Uani 1 d D
H25 H 0.2106 1.1170 0.0158 0.045 Uiso 1 calc R
C26 C 0.2608(3) 1.0137(4) 0.05003(13) 0.0336(13) Uani 1 d D
C27 C 0.3025(3) 1.0093(4) 0.08189(13) 0.0279(13) Uani 1 d D
C28 C 0.2341(3) 0.9198(4) 0.03072(12) 0.0344(14) Uani 1 d D
H28A H 0.2769 0.8677 0.0371 0.041 Uiso 1 calc R
H28B H 0.2364 0.9340 0.0072 0.041 Uiso 1 calc R
C29 C 0.1455(3) 0.8765(4) 0.03456(9) 0.0296(13) Uani 1 d D
C30 C 0.0742(3) 0.9382(4) 0.03891(13) 0.0327(14) Uani 1 d D
H30 H 0.0803 1.0083 0.0405 0.039 Uiso 1 calc R
C31 C -0.0045(3) 0.8934(4) 0.04083(13) 0.0323(14) Uani 1 d D
C32 C -0.0179(3) 0.7899(4) 0.03950(13) 0.0345(14) Uani 1 d D
H32 H -0.0731 0.7633 0.0406 0.041 Uiso 1 calc R
C33 C 0.0522(3) 0.7259(4) 0.03652(12) 0.0292(13) Uani 1 d D
C34 C 0.1322(3) 0.7707(4) 0.03539(12) 0.0276(13) Uani 1 d D
C35 C 0.0372(3) 0.6115(4) 0.03356(12) 0.0276(12) Uani 1 d D
H35A H 0.0130 0.5957 0.0108 0.033 Uiso 1 calc R
H35B H 0.0926 0.5770 0.0378 0.033 Uiso 1 calc R
C36 C -0.0217(3) 0.5727(3) 0.05698(13) 0.0334(14) Uani 1 d D
C37 C -0.1106(3) 0.5572(4) 0.04671(14) 0.0364(14) Uani 1 d D
H37 H -0.1336 0.5711 0.0248 0.044 Uiso 1 calc R
C38 C -0.1631(3) 0.5213(5) 0.06957(15) 0.0413(15) Uani 1 d D
C39 C -0.1343(3) 0.5017(4) 0.10205(15) 0.0402(15) Uani 1 d D
H39 H -0.1729 0.4797 0.1166 0.048 Uiso 1 calc R
C40 C -0.0463(3) 0.5145(4) 0.11356(14) 0.0335(14) Uani 1 d D
C41 C 0.0080(3) 0.5472(4) 0.09005(13) 0.0345(14) Uani 1 d D
C42 C -0.0141(3) 0.4943(4) 0.14901(13) 0.0337(13) Uani 1 d D
H42A H 0.0435 0.4650 0.1498 0.040 Uiso 1 calc R
H42B H -0.0515 0.4438 0.1575 0.040 Uiso 1 calc R
C43 C 0.1066(4) 0.9193(6) 0.27621(16) 0.0563(18) Uani 1 d .
H43A H 0.0547 0.9570 0.2693 0.084 Uiso 1 calc R
H43B H 0.1484 0.9629 0.2885 0.084 Uiso 1 calc R
H43C H 0.0932 0.8637 0.2902 0.084 Uiso 1 calc R
C44 C 0.4087(3) 0.8781(5) 0.09014(15) 0.0401(15) Uani 1 d .
H44A H 0.4202 0.8138 0.1010 0.060 Uiso 1 calc R
H44B H 0.4512 0.9267 0.0992 0.060 Uiso 1 calc R
H44C H 0.4117 0.8707 0.0665 0.060 Uiso 1 calc R
C45 C 0.1435(3) 0.4644(4) 0.09637(15) 0.0411(15) Uani 1 d .
H45A H 0.2044 0.4752 0.1027 0.062 Uiso 1 calc R
H45B H 0.1342 0.4442 0.0733 0.062 Uiso 1 calc R
H45C H 0.1229 0.4121 0.1101 0.062 Uiso 1 calc R
C46 C 0.1908(3) 0.5505(4) 0.18278(13) 0.0308(13) Uani 1 d D
H46A H 0.2163 0.6155 0.1895 0.037 Uiso 1 calc R
H46B H 0.1661 0.5554 0.1596 0.037 Uiso 1 calc R
C47 C 0.3819(3) 0.8661(4) 0.17910(13) 0.0301(13) Uani 1 d D
H47A H 0.3611 0.8767 0.1557 0.036 Uiso 1 calc R
H47B H 0.3398 0.8251 0.1891 0.036 Uiso 1 calc R
C48 C 0.2532(3) 0.6836(4) 0.06337(12) 0.0311(13) Uani 1 d D
H48A H 0.2210 0.6368 0.0759 0.037 Uiso 1 calc R
H48B H 0.2639 0.7449 0.0765 0.037 Uiso 1 calc R
C49 C 0.2604(3) 0.4683(4) 0.18648(13) 0.0316(13) Uani 1 d D
N7 N 0.3159(3) 0.4748(3) 0.16349(11) 0.0317(11) Uani 1 d D
C50 C 0.3797(3) 0.4063(4) 0.16495(14) 0.0340(14) Uani 1 d D
C51 C 0.3923(4) 0.3320(4) 0.18982(14) 0.0388(14) Uani 1 d D
H51 H 0.4387 0.2869 0.1907 0.047 Uiso 1 calc R
C52 C 0.3336(3) 0.3284(4) 0.21273(15) 0.0383(15) Uani 1 d D
H52 H 0.3397 0.2793 0.2294 0.046 Uiso 1 calc R
C53 C 0.2658(3) 0.3960(4) 0.21150(14) 0.0340(14) Uani 1 d D
H53 H 0.2253 0.3932 0.2268 0.041 Uiso 1 calc R
C54 C 0.4419(3) 0.4205(4) 0.13940(14) 0.0376(14) Uani 1 d D
H54A H 0.4128 0.4067 0.1172 0.045 Uiso 1 calc R
H54B H 0.4901 0.3737 0.1437 0.045 Uiso 1 calc R
C55 C 0.4682(3) 0.8140(4) 0.18231(11) 0.0280(13) Uani 1 d D
N8 N 0.4641(3) 0.7130(3) 0.17651(10) 0.0283(10) Uani 1 d D
C56 C 0.5382(3) 0.6612(4) 0.17913(13) 0.0283(13) Uani 1 d D
C57 C 0.6192(3) 0.7073(5) 0.18713(14) 0.0378(14) Uani 1 d D
H57 H 0.6699 0.6689 0.1886 0.045 Uiso 1 calc R
C58 C 0.6229(3) 0.8095(5) 0.19283(15) 0.0450(16) Uani 1 d D
C59 C 0.5465(4) 0.8632(5) 0.19085(14) 0.0423(16) Uani 1 d D
H59 H 0.5474 0.9325 0.1952 0.051 Uiso 1 calc R
C60 C 0.5303(3) 0.5487(4) 0.17382(13) 0.0310(13) Uani 1 d D
H60A H 0.5039 0.5179 0.1921 0.037 Uiso 1 calc R
H60B H 0.5874 0.5191 0.1733 0.037 Uiso 1 calc R
C61 C 0.3364(3) 0.6375(4) 0.05710(14) 0.0386(14) Uani 1 d D
N9 N 0.3887(2) 0.6108(3) 0.08481(10) 0.0288(10) Uani 1 d D
C62 C 0.4646(4) 0.5686(5) 0.08117(15) 0.0447(16) Uani 1 d D
C63 C 0.4959(5) 0.5585(8) 0.04947(18) 0.093(3) Uani 1 d D
H63 H 0.5509 0.5326 0.0476 0.112 Uiso 1 calc R
C64 C 0.4414(5) 0.5888(9) 0.0214(2) 0.104(4) Uani 1 d D
H64 H 0.4593 0.5837 0.0002 0.125 Uiso 1 calc R
C65 C 0.3602(4) 0.6268(7) 0.02557(18) 0.082(3) Uani 1 d D
H65 H 0.3220 0.6450 0.0070 0.099 Uiso 1 calc R
C66 C 0.5262(3) 0.5500(4) 0.11253(12) 0.0308(13) Uani 1 d D
H66A H 0.5634 0.4926 0.1091 0.037 Uiso 1 calc R
H66B H 0.5626 0.6091 0.1175 0.037 Uiso 1 calc R
N10 N 0.4751(2) 0.5288(3) 0.14119(10) 0.0312(11) Uani 1 d .
O1_1 O -0.2669(3) 0.4805(4) 0.16216(11) 0.0503(11) Uani 1 d D
O2_1 O -0.2162(3) 0.3286(4) 0.15209(14) 0.0753(15) Uani 1 d D
N1_1 N -0.2793(3) 0.3913(5) 0.15578(13) 0.0519(14) Uani 1 d D
O3_1 O -0.3578(3) 0.3524(4) 0.15212(16) 0.0871(17) Uani 1 d D
O1_2 O -0.0463(4) 0.8733(7) 0.11807(16) 0.131(3) Uani 1 d D
C1_2 C 0.0335(7) 0.9612(7) 0.1615(3) 0.117(4) Uani 1 d D
H1A_2 H -0.0186 1.0008 0.1607 0.175 Uiso 1 calc R
H1B_2 H 0.0814 1.0044 0.1579 0.175 Uiso 1 calc R
H1C_2 H 0.0446 0.9294 0.1831 0.175 Uiso 1 calc R
C2_2 C 0.0231(6) 0.8830(7) 0.13544(19) 0.083(3) Uani 1 d D
C3_2 C 0.0985(7) 0.8194(8) 0.1317(3) 0.125(4) Uani 1 d D
H3A_2 H 0.0836 0.7704 0.1143 0.188 Uiso 1 calc R
H3B_2 H 0.1160 0.7849 0.1524 0.188 Uiso 1 calc R
H3C_2 H 0.1454 0.8610 0.1259 0.188 Uiso 1 calc R
O1_3 O 0.6178(11) 0.1570(16) 0.0226(5) 0.177(11) Uani 0.483(11) d PD
C1_3 C 0.4978(12) 0.0905(16) 0.0422(5) 0.111(7) Uani 0.483(11) d PD
H1A_3 H 0.5076 0.0343 0.0279 0.166 Uiso 0.483(11) calc PR
H1B_3 H 0.4425 0.1207 0.0349 0.166 Uiso 0.483(11) calc PR
H1C_3 H 0.4982 0.0671 0.0648 0.166 Uiso 0.483(11) calc PR
C2_3 C 0.5675(12) 0.1671(13) 0.0406(4) 0.112(8) Uani 0.483(11) d PD
C3_3 C 0.5454(13) 0.2437(16) 0.0647(6) 0.122(8) Uani 0.483(11) d PD
H3A_3 H 0.5864 0.2985 0.0654 0.183 Uiso 0.483(11) calc PR
H3B_3 H 0.5473 0.2135 0.0865 0.183 Uiso 0.483(11) calc PR
H3C_3 H 0.4880 0.2692 0.0580 0.183 Uiso 0.483(11) calc PR
O1_4 O 0.5839(4) 0.7737(5) 0.08950(17) 0.052 Uani 0.62 d PD
C1_4 C 0.7281(5) 0.7489(8) 0.0865(3) 0.050 Uani 0.62 d PD
H1A_4 H 0.7257 0.7253 0.1089 0.075 Uiso 0.62(2) calc PR
H1B_4 H 0.7677 0.8049 0.0866 0.075 Uiso 0.62(2) calc PR
H1C_4 H 0.7475 0.6949 0.0731 0.075 Uiso 0.62(2) calc PR
C2_4 C 0.6402(5) 0.7822(6) 0.0720(2) 0.041 Uani 0.62 d PD
C3_4 C 0.6325(8) 0.8204(12) 0.0379(3) 0.093(6) Uani 0.62(2) d PD
H3A_4 H 0.5733 0.8394 0.0311 0.139 Uiso 0.62(2) calc PR
H3B_4 H 0.6497 0.7685 0.0232 0.139 Uiso 0.62(2) calc PR
H3C_4 H 0.6694 0.8786 0.0368 0.139 Uiso 0.62(2) calc PR
O1_5 O 1.0759(6) 0.1811(8) 0.0927(2) 0.089 Uani 0.58 d PD
C1_5 C 0.9811(6) 0.2849(8) 0.0554(2) 0.042 Uani 0.58 d PD
H1A_5 H 1.0277 0.2847 0.0416 0.064 Uiso 0.582(14) calc PR
H1B_5 H 0.9698 0.3532 0.0619 0.064 Uiso 0.582(14) calc PR
H1C_5 H 0.9299 0.2569 0.0431 0.064 Uiso 0.582(14) calc PR
C2_5 C 1.0064(7) 0.2214(8) 0.0864(3) 0.065(4) Uani 0.582(14) d PD
C3_5 C 0.9397(6) 0.2170(10) 0.1076(3) 0.066(4) Uani 0.582(14) d PD
H3A_5 H 0.9590 0.1773 0.1271 0.100 Uiso 0.582(14) calc PR
H3B_5 H 0.8890 0.1863 0.0959 0.100 Uiso 0.582(14) calc PR
H3C_5 H 0.9260 0.2844 0.1144 0.100 Uiso 0.582(14) calc PR
OW1_6 O -0.4432(4) 0.1813(6) 0.16821(16) 0.111(2) Uani 1 d .
OW2_6 O -0.3753(7) 0.0405(5) 0.12473(19) 0.147(3) Uani 1 d .

loop_
_atom_site_aniso_label
_atom_site_aniso_U_11
_atom_site_aniso_U_22
_atom_site_aniso_U_33
_atom_site_aniso_U_23
_atom_site_aniso_U_13
_atom_site_aniso_U_12
O1 0.0115(19) 0.042(2) 0.048(2) 0.0124(17) -0.0002(15) 0.004(2)
O2 0.019(2) 0.048(2) 0.044(2) -0.0055(18) -0.0046(16) 0.012(2)
O3 0.017(2) 0.037(2) 0.039(2) -0.0067(17) -0.0092(15) -0.000(2)
O4 0.0139(19) 0.038(2) 0.044(2) 0.0007(17) -0.0030(15) 0.0033(18)
O5 0.0121(19) 0.041(2) 0.038(2) -0.0012(16) -0.0056(15) 0.0048(19)
O6 0.0069(17) 0.037(2) 0.052(2) 0.0036(17) -0.0046(15) 0.0002(18)
N1 0.015(3) 0.063(4) 0.065(4) -0.003(3) 0.002(3) 0.005(3)
O7 0.031(2) 0.090(4) 0.061(3) -0.001(3) -0.009(2) 0.021(3)
O8 0.034(3) 0.083(4) 0.097(4) -0.019(3) -0.009(2) 0.028(3)
N2 0.021(3) 0.036(3) 0.036(3) -0.001(2) -0.0084(19) 0.006(3)
O9 0.024(2) 0.045(3) 0.067(3) 0.003(2) -0.0071(18) 0.010(2)
O10 0.012(2) 0.049(3) 0.056(3) -0.0010(19) -0.0086(16) -0.007(2)
N3 0.025(3) 0.052(3) 0.051(3) 0.007(3) -0.004(2) 0.012(3)
O11 0.040(3) 0.058(3) 0.065(3) 0.014(2) 0.000(2) 0.022(2)
O12 0.041(3) 0.095(4) 0.074(3) 0.021(3) 0.023(2) 0.028(3)
N4 0.036(3) 0.052(4) 0.054(4) 0.012(3) 0.003(3) -0.001(3)
O13 0.075(3) 0.043(3) 0.069(3) 0.006(2) 0.009(3) 0.004(3)
O14 0.074(3) 0.063(3) 0.081(4) 0.022(3) -0.030(3) 0.004(3)
N5 0.028(3) 0.043(4) 0.051(3) -0.007(2) -0.003(2) 0.008(3)
O15 0.019(2) 0.070(3) 0.069(3) -0.002(2) -0.0067(19) 0.005(2)
O16 0.033(3) 0.048(3) 0.121(4) -0.017(3) 0.002(2) 0.016(3)
N6 0.019(3) 0.090(4) 0.062(4) 0.013(3) -0.011(3) -0.012(3)
O17 0.022(2) 0.112(4) 0.082(3) 0.020(3) 0.002(2) -0.008(3)
O18 0.023(2) 0.147(5) 0.086(4) 0.037(4) -0.027(2) -0.026(3)
C1 0.009(3) 0.038(3) 0.047(4) 0.008(3) 0.003(2) -0.006(3)
C2 0.015(3) 0.042(3) 0.042(3) 0.008(3) 0.002(2) -0.003(3)
C3 0.007(3) 0.048(4) 0.042(3) 0.005(3) -0.002(2) 0.001(3)
C4 0.009(3) 0.051(4) 0.060(4) 0.007(3) 0.003(3) 0.003(3)
C5 0.020(3) 0.051(4) 0.048(4) 0.002(3) 0.004(3) 0.004(3)
C6 0.007(3) 0.038(3) 0.050(4) 0.011(3) -0.000(2) 0.004(3)
C7 0.015(3) 0.045(4) 0.054(4) 0.005(3) 0.000(2) 0.000(3)
C8 0.014(3) 0.041(4) 0.033(3) 0.002(2) -0.004(2) -0.012(3)
C9 0.015(3) 0.033(3) 0.042(3) 0.005(2) -0.002(2) 0.003(3)
C10 0.017(3) 0.041(4) 0.031(3) 0.004(2) -0.001(2) 0.010(3)
C11 0.011(3) 0.034(3) 0.035(3) 0.001(2) -0.006(2) -0.004(3)
C12 0.016(3) 0.038(3) 0.026(3) -0.001(2) -0.003(2) 0.003(3)
C13 0.012(3) 0.046(4) 0.027(3) 0.001(2) -0.007(2) -0.000(3)
C14 0.014(3) 0.042(4) 0.042(3) 0.004(3) -0.004(2) 0.000(3)
C15 0.017(3) 0.033(3) 0.044(4) -0.004(3) -0.008(2) -0.003(3)
C16 0.028(3) 0.024(3) 0.045(4) -0.006(2) -0.000(2) 0.003(3)
C17 0.022(3) 0.036(3) 0.040(4) 0.002(3) -0.007(3) 0.002(3)
C18 0.017(3) 0.036(3) 0.040(3) 0.005(2) -0.008(2) -0.002(3)
C19 0.025(3) 0.033(3) 0.033(3) -0.006(2) -0.006(2) 0.002(3)
C20 0.014(3) 0.027(3) 0.046(4) -0.005(3) -0.005(2) 0.002(3)
C21 0.026(3) 0.039(3) 0.042(4) -0.003(3) -0.001(2) -0.010(3)
C22 0.011(3) 0.041(4) 0.044(4) -0.000(3) -0.003(2) 0.001(3)
C23 0.026(3) 0.046(4) 0.047(4) -0.005(3) 0.002(3) -0.002(3)
C24 0.014(3) 0.040(4) 0.047(4) 0.007(3) 0.004(2) 0.000(3)
C25 0.018(3) 0.051(4) 0.040(3) 0.003(3) -0.006(2) -0.000(3)
C26 0.017(3) 0.046(4) 0.036(4) 0.003(3) -0.002(2) 0.002(3)
C27 0.004(2) 0.033(3) 0.046(4) 0.004(3) 0.001(2) 0.001(3)
C28 0.016(3) 0.043(3) 0.044(3) 0.003(3) 0.000(2) 0.004(3)
C29 0.014(3) 0.038(3) 0.035(3) 0.002(2) -0.008(2) -0.011(3)
C30 0.018(3) 0.028(3) 0.050(4) -0.001(2) -0.006(2) 0.004(3)
C31 0.018(3) 0.033(4) 0.043(3) 0.002(2) -0.009(2) -0.001(3)
C32 0.016(3) 0.044(4) 0.042(3) -0.001(3) -0.005(2) -0.006(3)
C33 0.017(3) 0.036(3) 0.032(3) 0.003(2) -0.006(2) 0.008(3)
C34 0.010(3) 0.037(3) 0.035(3) 0.001(2) -0.003(2) -0.001(3)
C35 0.008(2) 0.042(3) 0.032(3) 0.003(2) -0.002(2) -0.008(3)
C36 0.015(3) 0.033(3) 0.049(4) 0.000(3) -0.009(2) -0.002(3)
C37 0.015(3) 0.048(4) 0.043(4) 0.006(3) -0.011(2) 0.000(3)
C38 0.015(3) 0.053(4) 0.051(4) 0.009(3) -0.016(3) -0.009(3)
C39 0.016(3) 0.050(4) 0.055(4) 0.009(3) 0.003(3) -0.005(3)
C40 0.011(3) 0.039(3) 0.046(4) 0.004(3) -0.011(2) -0.005(3)
C41 0.016(3) 0.044(3) 0.041(4) 0.004(3) -0.007(2) -0.004(3)
C42 0.019(3) 0.036(3) 0.045(4) 0.009(3) 0.001(2) -0.004(3)
C43 0.033(3) 0.077(5) 0.062(4) -0.027(4) 0.015(3) -0.004(4)
C44 0.016(3) 0.048(4) 0.055(4) -0.003(3) 0.001(2) 0.014(3)
C45 0.022(3) 0.049(4) 0.051(4) 0.008(3) -0.003(3) 0.004(3)
C46 0.009(3) 0.044(3) 0.039(3) 0.009(2) -0.002(2) -0.002(3)
C47 0.018(3) 0.036(3) 0.034(3) -0.001(2) -0.006(2) 0.002(3)
C48 0.018(3) 0.040(3) 0.034(3) 0.004(2) -0.004(2) -0.000(3)
C49 0.005(3) 0.037(3) 0.050(4) 0.003(3) -0.008(2) -0.001(3)
N7 0.008(2) 0.038(3) 0.047(3) 0.002(2) -0.005(2) -0.001(3)
C50 0.008(3) 0.032(3) 0.059(4) -0.004(3) -0.011(2) -0.003(3)
C51 0.024(3) 0.039(3) 0.050(4) -0.001(3) -0.011(3) 0.004(3)
C52 0.025(3) 0.031(3) 0.056(4) 0.010(3) -0.010(3) -0.004(3)
C53 0.019(3) 0.035(3) 0.045(4) 0.005(3) -0.011(2) -0.005(3)
C54 0.016(3) 0.041(4) 0.054(4) -0.005(3) -0.002(2) 0.008(3)
C55 0.018(3) 0.034(3) 0.031(3) 0.002(2) -0.005(2) 0.001(3)
N8 0.014(3) 0.037(3) 0.032(3) 0.0019(19) -0.0033(17) 0.006(2)
C56 0.009(3) 0.031(3) 0.043(3) 0.003(2) -0.002(2) 0.002(3)
C57 0.021(3) 0.043(4) 0.050(4) 0.001(3) 0.003(2) 0.005(3)
C58 0.018(3) 0.047(4) 0.069(4) -0.008(3) 0.003(3) 0.018(3)
C59 0.027(4) 0.041(4) 0.057(4) -0.006(3) -0.003(3) -0.007(3)
C60 0.006(2) 0.041(3) 0.044(3) -0.001(3) -0.004(2) 0.001(3)
C61 0.023(3) 0.051(4) 0.040(4) -0.004(3) -0.004(3) 0.003(3)
N9 0.012(2) 0.036(3) 0.036(3) -0.000(2) -0.0076(19) 0.003(2)
C62 0.024(3) 0.057(4) 0.050(4) -0.011(3) -0.005(3) 0.009(3)
C63 0.056(5) 0.171(9) 0.048(5) -0.025(5) -0.008(4) 0.061(6)
C64 0.072(6) 0.188(10) 0.050(5) -0.025(5) -0.008(4) 0.071(7)
C65 0.051(5) 0.136(8) 0.057(5) -0.019(4) -0.009(3) 0.073(5)
C66 0.013(3) 0.045(3) 0.032(3) 0.003(2) -0.009(2) 0.003(3)
N10 0.014(2) 0.039(3) 0.039(3) -0.004(2) -0.0085(19) -0.002(2)
O1_1 0.034(3) 0.050(3) 0.066(3) -0.002(2) 0.004(2) 0.011(2)
O2_1 0.035(3) 0.070(3) 0.122(4) 0.006(3) 0.012(3) 0.013(3)
N1_1 0.021(3) 0.070(4) 0.065(4) 0.013(3) 0.007(2) 0.005(4)
O3_1 0.037(3) 0.080(4) 0.145(5) 0.014(3) 0.013(3) 0.002(3)
O1_2 0.086(5) 0.212(9) 0.090(5) -0.005(5) -0.004(4) -0.047(5)
C1_2 0.124(9) 0.076(6) 0.149(10) -0.010(6) 0.007(7) -0.029(6)
C2_2 0.072(6) 0.100(7) 0.072(6) 0.003(5) -0.008(5) -0.032(6)
C3_2 0.126(9) 0.120(9) 0.137(10) 0.025(7) 0.045(7) 0.021(8)
O1_3 0.128(14) 0.19(2) 0.23(2) 0.108(17) 0.103(14) 0.082(14)
C1_3 0.097(15) 0.127(18) 0.110(16) 0.015(13) 0.022(12) -0.020(15)
C2_3 0.14(2) 0.082(14) 0.116(19) 0.053(13) 0.019(15) 0.024(16)
C3_3 0.083(15) 0.116(18) 0.18(2) -0.012(17) 0.045(15) 0.005(14)
O1_4 0.033 0.045 0.080 0.015 0.013 0.010
C1_4 0.025 0.042 0.081 0.007 -0.002 0.002
C2_4 0.036 0.037 0.051 0.006 0.008 0.009
C3_4 0.067(9) 0.112(12) 0.098(11) 0.039(9) 0.004(7) 0.020(9)
O1_5 0.058 0.144 0.062 -0.001 -0.002 0.007
C1_5 0.034 0.054 0.038 -0.009 -0.006 0.010
C2_5 0.044(8) 0.076(9) 0.066(8) -0.011(6) -0.026(6) 0.009(7)
C3_5 0.032(7) 0.094(10) 0.070(9) -0.034(7) -0.013(6) 0.010(7)
OW1_6 0.066(4) 0.149(6) 0.117(5) -0.010(4) 0.001(3) -0.029(4)
OW2_6 0.241(10) 0.093(5) 0.116(6) -0.005(4) 0.061(6) 0.005(6)

loop_
_atom_type_symbol
_atom_type_description
_atom_type_scat_dispersion_real
_atom_type_scat_dispersion_imag
_atom_type_scat_source
C C 0.0033 0.0016 'International Tables Vol C Tables 4.2.6.8 and 6.1.1.4'
N N 0.0061 0.0033 'International Tables Vol C Tables 4.2.6.8 and 6.1.1.4'
O O 0.0106 0.0060 'International Tables Vol C Tables 4.2.6.8 and 6.1.1.4'
H H 0.0000 0.0000 'International Tables Vol C Tables 4.2.6.8 and 6.1.1.4'

loop_
_geom_angle_atom_site_label_1
_geom_angle_atom_site_label_2
_geom_angle_atom_site_label_3
_geom_angle
C1 O1 C46 111.9(3)
C13 O2 C43 118.7(4)
C20 O3 C47 114.3(3)
C27 O4 C44 112.9(4)
C34 O5 C48 112.9(4)
C41 O6 C45 111.3(4)
O7 N1 O8 122.2(5)
O7 N1 C4 119.4(6)
O8 N1 C4 118.4(5)
O9 N2 O10 124.5(4)
O9 N2 C10 116.8(5)
O10 N2 C10 118.6(5)
O11 N3 O12 122.6(5)
O11 N3 C17 118.5(5)
O12 N3 C17 118.9(5)
O14 N4 O13 123.5(5)
O14 N4 C24 118.2(6)
O13 N4 C24 118.3(5)
O16 N5 O15 123.6(5)
O16 N5 C31 118.4(5)
O15 N5 C31 118.0(5)
O17 N6 O18 122.0(5)
O17 N6 C38 119.1(5)
O18 N6 C38 118.7(5)
O1 C1 C2 121.2(5)
O1 C1 C6 117.2(4)
C2 C1 C6 121.5(5)
C3 C2 C1 118.9(5)
C3 C2 C42 120.2(5)
C1 C2 C42 120.6(5)
C2 C3 C4 119.7(5)
C3 C4 C5 122.3(5)
C3 C4 N1 119.2(5)
C5 C4 N1 118.5(6)
C6 C5 C4 119.0(6)
C5 C6 C1 118.5(5)
C5 C6 C7 122.4(5)
C1 C6 C7 119.1(5)
C6 C7 C8 119.8(4)
C13 C8 C9 117.0(4)
C13 C8 C7 124.1(5)
C9 C8 C7 118.9(5)
C10 C9 C8 119.0(5)
C9 C10 C11 123.3(5)
C9 C10 N2 118.5(5)
C11 C10 N2 118.2(5)
C10 C11 C12 118.2(5)
C13 C12 C11 118.9(5)
C13 C12 C14 120.5(5)
C11 C12 C14 120.6(5)
C8 C13 C12 123.3(5)
C8 C13 O2 117.8(4)
C12 C13 O2 118.8(5)
C12 C14 C15 121.4(4)
C16 C15 C20 118.2(5)
C16 C15 C14 122.3(5)
C20 C15 C14 119.4(5)
C15 C16 C17 118.7(5)
C18 C17 C16 123.0(5)
C18 C17 N3 118.8(5)
C16 C17 N3 118.1(5)
C17 C18 C19 119.8(5)
C18 C19 C20 117.8(5)
C18 C19 C21 122.1(5)
C20 C19 C21 119.6(5)
O3 C20 C19 120.3(5)
O3 C20 C15 117.2(5)
C19 C20 C15 122.1(5)
C22 C21 C19 112.6(4)
C27 C22 C23 116.8(5)
C27 C22 C21 122.1(5)
C23 C22 C21 121.1(5)
C24 C23 C22 120.5(5)
C25 C24 C23 120.5(5)
C25 C24 N4 120.6(5)
C23 C24 N4 118.9(5)
C24 C25 C26 120.8(5)
C27 C26 C25 116.6(5)
C27 C26 C28 121.7(5)
C25 C26 C28 121.7(5)
C26 C27 C22 124.6(5)
C26 C27 O4 117.8(5)
C22 C27 O4 117.5(4)
C26 C28 C29 117.5(4)
C30 C29 C34 116.9(5)
C30 C29 C28 122.2(5)
C34 C29 C28 120.9(5)
C31 C30 C29 118.6(5)
C30 C31 C32 123.9(5)
C30 C31 N5 117.7(5)
C32 C31 N5 118.4(5)
C31 C32 C33 119.1(5)
C34 C33 C32 117.2(5)
C34 C33 C35 123.3(5)
C32 C33 C35 119.4(5)
C33 C34 O5 118.0(5)
C33 C34 C29 123.9(5)
O5 C34 C29 117.8(4)
C36 C35 C33 113.1(4)
C41 C36 C37 116.8(5)
C41 C36 C35 121.9(4)
C37 C36 C35 121.3(5)
C38 C37 C36 119.1(5)
C39 C38 C37 123.5(5)
C39 C38 N6 117.9(5)
C37 C38 N6 118.5(5)
C38 C39 C40 119.8(5)
C39 C40 C41 116.8(5)
C39 C40 C42 120.4(5)
C41 C40 C42 122.8(4)
O6 C41 C36 118.6(5)
O6 C41 C40 117.6(4)
C36 C41 C40 123.8(5)
C40 C42 C2 116.0(4)
O1 C46 C49 109.1(4)
O3 C47 C55 107.4(4)
O5 C48 C61 109.6(4)
N7 C49 C53 123.9(5)
N7 C49 C46 113.1(5)
C53 C49 C46 123.0(5)
C49 N7 C50 117.3(5)
N7 C50 C51 123.2(5)
N7 C50 C54 114.6(5)
C51 C50 C54 122.0(5)
C52 C51 C50 117.1(5)
C51 C52 C53 121.2(5)
C52 C53 C49 117.1(5)
C50 C54 N10 109.1(4)
N8 C55 C59 121.7(5)
N8 C55 C47 114.5(4)
C59 C55 C47 123.8(5)
C56 N8 C55 118.0(4)
N8 C56 C57 122.7(5)
N8 C56 C60 116.1(4)
C57 C56 C60 121.2(5)
C58 C57 C56 119.0(5)
C57 C58 C59 118.6(5)
C58 C59 C55 119.9(5)
C56 C60 N10 108.9(4)
N9 C61 C65 122.6(5)
N9 C61 C48 115.0(5)
C65 C61 C48 122.3(5)
C62 N9 C61 118.5(5)
N9 C62 C63 122.5(5)
N9 C62 C66 117.4(5)
C63 C62 C66 119.0(5)
C64 C63 C62 117.5(6)
C65 C64 C63 119.0(7)
C61 C65 C64 119.6(6)
N10 C66 C62 109.5(4)
C66 N10 C60 109.9(4)
C66 N10 C54 110.2(4)
C60 N10 C54 111.2(4)
O1_1 N1_1 O2_1 122.4(5)
O1_1 N1_1 O3_1 121.6(5)
O2_1 N1_1 O3_1 116.0(6)
O1_2 C2_2 C3_2 123.0(9)
O1_2 C2_2 C1_2 120.1(9)
C3_2 C2_2 C1_2 117.0(8)
O1_3 C2_3 C3_3 137(2)
O1_3 C2_3 C1_3 120(2)
C3_3 C2_3 C1_3 102.3(16)
O1_4 C2_4 C3_4 127.3(9)
O1_4 C2_4 C1_4 116.3(8)
C3_4 C2_4 C1_4 116.5(9)
O1_5 C2_5 C3_5 123.4(11)
O1_5 C2_5 C1_5 124.2(11)
C3_5 C2_5 C1_5 112.4(9)

loop_
_geom_bond_atom_site_label_1
_geom_bond_atom_site_label_2
_geom_bond_distance
O1 C1 1.382(6)
O1 C46 1.441(6)
O2 C13 1.389(6)
O2 C43 1.428(7)
O3 C20 1.367(6)
O3 C47 1.461(6)
O4 C27 1.411(6)
O4 C44 1.452(6)
O5 C34 1.395(6)
O5 C48 1.449(6)
O6 C41 1.398(6)
O6 C45 1.455(7)
N1 O7 1.204(6)
N1 O8 1.244(7)
N1 C4 1.463(8)
N2 O9 1.223(6)
N2 O10 1.224(5)
N2 C10 1.486(7)
N3 O11 1.221(6)
N3 O12 1.225(6)
N3 C17 1.459(7)
N4 O14 1.203(6)
N4 O13 1.239(7)
N4 C24 1.457(8)
N5 O16 1.193(6)
N5 O15 1.240(6)
N5 C31 1.488(7)
N6 O17 1.227(7)
N6 O18 1.232(7)
N6 C38 1.476(7)
C1 C2 1.403(7)
C1 C6 1.419(8)
C2 C3 1.371(8)
C2 C42 1.542(8)
C3 C4 1.381(8)
C4 C5 1.403(8)
C5 C6 1.376(8)
C6 C7 1.485(7)
C7 C8 1.497(7)
C8 C13 1.387(8)
C8 C9 1.424(7)
C9 C10 1.375(7)
C10 C11 1.382(7)
C11 C12 1.397(7)
C12 C13 1.388(7)
C12 C14 1.490(7)
C14 C15 1.496(7)
C15 C16 1.386(8)
C15 C20 1.412(8)
C16 C17 1.387(7)
C17 C18 1.365(8)
C18 C19 1.394(8)
C19 C20 1.395(8)
C19 C21 1.537(7)
C21 C22 1.505(7)
C22 C27 1.386(7)
C22 C23 1.389(8)
C23 C24 1.383(8)
C24 C25 1.373(8)
C25 C26 1.399(8)
C26 C27 1.369(7)
C26 C28 1.494(8)
C28 C29 1.510(7)
C29 C30 1.399(8)
C29 C34 1.411(7)
C30 C31 1.366(7)
C31 C32 1.380(8)
C32 C33 1.392(8)
C33 C34 1.379(7)
C33 C35 1.528(7)
C35 C36 1.476(7)
C36 C41 1.398(8)
C36 C37 1.407(7)
C37 C38 1.379(8)
C38 C39 1.356(8)
C39 C40 1.400(7)
C40 C41 1.404(8)
C40 C42 1.480(8)
C46 C49 1.524(8)
C47 C55 1.496(7)
C48 C61 1.473(8)
C49 N7 1.334(7)
C49 C53 1.382(7)
N7 C50 1.336(7)
C50 C51 1.397(8)
C50 C54 1.498(8)
C51 C52 1.367(8)
C52 C53 1.375(8)
C54 N10 1.517(7)
C55 N8 1.351(7)
C55 C59 1.385(8)
N8 C56 1.330(6)
C56 C57 1.399(7)
C56 C60 1.501(7)
C57 C58 1.367(8)
C58 C59 1.374(8)
C60 N10 1.506(6)
C61 N9 1.348(7)
C61 C65 1.367(9)
N9 C62 1.324(7)
C62 C63 1.421(9)
C62 C66 1.512(8)
C63 C64 1.389(10)
C64 C65 1.382(10)
C66 N10 1.496(7)
O1_1 N1_1 1.215(6)
O2_1 N1_1 1.302(7)
N1_1 O3_1 1.314(7)
O1_2 C2_2 1.222(9)
C1_2 C2_2 1.465(11)
C2_2 C3_2 1.460(11)
O1_3 C2_3 1.129(16)
C1_3 C2_3 1.485(17)
C2_3 C3_3 1.468(17)
O1_4 C2_4 1.187(9)
C1_4 C2_4 1.486(11)
C2_4 C3_4 1.452(12)
O1_5 C2_5 1.202(11)
C1_5 C2_5 1.514(12)
C2_5 C3_5 1.416(13)
